data_2214530
loop_
_publ_author_name
'Zhang, Jin-Fang'
'Cao, Yuan'
'Zhang, Chi'

_publ_section_title
;<i>catena</i>-Poly[[tetrakis(hexamethylphosphoramide-\k<i>O</i>)bis(nitrato-\k^2^<i>O</i>,<i>O</i>')yttrium(III)]
 [silver(I)-di-\m-sulfido-tungstate(VI)(<i>Ag</i>---<i>W</i>)-di-\m-sulfido]]
;
_journal_coeditor_code BR2050
_journal_issue 8
_journal_name_full 'Acta Crystallographica Section E'
_journal_page_first m2248
_journal_page_last m2249
_journal_paper_doi 10.1107/S1600536807036306
_journal_volume 63
_journal_year 2007
_chemical_formula_iupac '[Y (N O3)2 (C6 H18 N3 O P)4] [W Ag S4]'
_chemical_formula_moiety 'C24 H72 N14 O10 P4 Y, Ag S4 W'
_chemical_formula_sum 'C24 H72 Ag N14 O10 P4 S4 W Y'
_chemical_formula_weight 1349.74
_chemical_name_systematic
;
catena-Poly[[tetrakis(hexamethylphosphoramide-\kO)bis(nitrato-
\k^2^O,O')yttrium(III)]
[silver(I)-di-\m-sulfido-tungstate(VI)(Ag---W)-di-\m-sulfido]]
;
_space_group_IT_number 14
_symmetry_cell_setting monoclinic
_symmetry_space_group_name_Hall '-P 2ybc'
_symmetry_space_group_name_H-M 'P 1 21/c 1'
_atom_sites_solution_hydrogens geom
_atom_sites_solution_primary direct
_atom_sites_solution_secondary difmap
_audit_creation_method 'SHELXTL (Sheldrick, 2000)'
_cell_angle_alpha 90.00
_cell_angle_beta 90.83(3)
_cell_angle_gamma 90.00
_cell_formula_units_Z 4
_cell_length_a 15.789(3)
_cell_length_b 29.661(6)
_cell_length_c 11.430(2)
_cell_measurement_reflns_used 18559
_cell_measurement_temperature 223(2)
_cell_measurement_theta_max 25.3491
_cell_measurement_theta_min 3.0043
_cell_volume 5352.3(18)
_computing_cell_refinement CrystalClear
_computing_data_collection 'CrystalClear (Rigaku, 2000)'
_computing_data_reduction CrystalClear
_computing_molecular_graphics SHELXTL
_computing_publication_material SHELXTL
_computing_structure_refinement SHELXTL
_computing_structure_solution 'SHELXTL (Sheldrick, 2000)'
_diffrn_ambient_temperature 223(2)
_diffrn_detector_area_resol_mean 14.6306
_diffrn_measured_fraction_theta_full 0.998
_diffrn_measured_fraction_theta_max 0.998
_diffrn_measurement_device_type 'Rigaku Mercury CCD'
_diffrn_measurement_method \w
_diffrn_radiation_monochromator graphite
_diffrn_radiation_source 'fine-focus sealed tube'
_diffrn_radiation_type MoK\a
_diffrn_radiation_wavelength 0.71073
_diffrn_reflns_av_R_equivalents 0.0494
_diffrn_reflns_av_sigmaI/netI 0.0393
_diffrn_reflns_limit_h_max 18
_diffrn_reflns_limit_h_min -19
_diffrn_reflns_limit_k_max 34
_diffrn_reflns_limit_k_min -35
_diffrn_reflns_limit_l_max 13
_diffrn_reflns_limit_l_min -13
_diffrn_reflns_number 49397
_diffrn_reflns_theta_full 25.35
_diffrn_reflns_theta_max 25.35
_diffrn_reflns_theta_min 3.00
_diffrn_standards_decay_% 0
_exptl_absorpt_coefficient_mu 3.912
_exptl_absorpt_correction_T_max 0.286
_exptl_absorpt_correction_T_min 0.173
_exptl_absorpt_correction_type multi-scan
_exptl_absorpt_process_details '(SADABS; Sheldrick, 1996)'
_exptl_crystal_colour red
_exptl_crystal_density_diffrn 1.675
_exptl_crystal_density_method 'not measured'
_exptl_crystal_description Block
_exptl_crystal_F_000 2712.0
_exptl_crystal_size_max 0.50
_exptl_crystal_size_mid 0.45
_exptl_crystal_size_min 0.32
_refine_diff_density_max 0.636
_refine_diff_density_min -0.773
_refine_ls_extinction_method none
_refine_ls_goodness_of_fit_ref 1.205
_refine_ls_hydrogen_treatment constr
_refine_ls_matrix_type full
_refine_ls_number_parameters 532
_refine_ls_number_reflns 9783
_refine_ls_number_restraints 0
_refine_ls_restrained_S_all 1.205
_refine_ls_R_factor_all 0.0499
_refine_ls_R_factor_gt 0.0437
_refine_ls_shift/su_max 0.001
_refine_ls_shift/su_mean 0.000
_refine_ls_structure_factor_coef Fsqd
_refine_ls_weighting_details 'calc w=1/[\s^2^(Fo^2^)+(0.0187P)^2^+15.0729P] where P=(Fo^2^+2Fc^2^)/3'
_refine_ls_weighting_scheme calc
_refine_ls_wR_factor_gt 0.0829
_refine_ls_wR_factor_ref 0.0848
_reflns_number_gt 9045
_reflns_number_total 9804
_reflns_threshold_expression I>2\s(I)
_cod_data_source_file br2050.cif
_cod_data_source_block I
_cod_original_sg_symbol_H-M 'P 21/c'
_cod_database_code 2214530
_cod_database_fobs_code 2214530

loop_
_symmetry_equiv_pos_as_xyz
'x, y, z'
'-x, y+1/2, -z+1/2'
'-x, -y, -z'
'x, -y-1/2, z-1/2'

loop_
_atom_site_type_symbol
_atom_site_label
_atom_site_fract_x
_atom_site_fract_y
_atom_site_fract_z
_atom_site_U_iso_or_equiv
_atom_site_adp_type
_atom_site_calc_flag
_atom_site_refinement_flags
_atom_site_occupancy
Y Y1 0.76115(3) 0.082921(16) 0.17150(4) 0.02278(12) Uani d . 1
P P1 0.70695(12) 0.14734(5) -0.09585(14) 0.0438(4) Uani d . 1
P P2 0.54106(9) 0.09577(5) 0.26801(14) 0.0342(3) Uani d . 1
P P3 0.97701(9) 0.13288(5) 0.17952(13) 0.0338(3) Uani d . 1
P P4 0.80120(10) -0.02977(5) 0.30019(13) 0.0353(4) Uani d . 1
O O1 0.7919(2) 0.01860(11) 0.2690(3) 0.0339(9) Uani d . 1
O O2 0.8953(2) 0.10728(12) 0.1756(3) 0.0322(9) Uani d . 1
O O3 0.7269(2) 0.12720(13) 0.0200(3) 0.0371(9) Uani d . 1
O O4 0.7473(2) 0.15830(12) 0.2613(4) 0.0377(9) Uani d . 1
O O5 0.7751(2) 0.10306(12) 0.3780(3) 0.0369(9) Uani d . 1
O O6 0.6976(2) 0.02732(13) 0.0357(4) 0.0381(9) Uani d . 1
O O7 0.8304(2) 0.04127(13) 0.0125(3) 0.0372(9) Uani d . 1
O O8 0.7633(3) 0.00110(17) -0.1173(4) 0.0650(14) Uani d . 1
O O9 0.7713(4) 0.17139(17) 0.4459(4) 0.0830(19) Uani d . 1
O O10 0.6240(2) 0.08090(12) 0.2196(3) 0.0338(9) Uani d . 1
N N1 0.9766(3) 0.17387(18) 0.0847(5) 0.0561(15) Uani d . 1
N N2 1.0543(3) 0.09826(18) 0.1512(4) 0.0399(12) Uani d . 1
N N3 0.9927(3) 0.1554(2) 0.3074(5) 0.0628(18) Uani d . 1
N N4 0.7792(3) -0.03569(17) 0.4397(4) 0.0460(13) Uani d . 1
N N5 0.7355(4) -0.06513(17) 0.2348(5) 0.0560(15) Uani d . 1
N N6 0.8944(4) -0.0475(2) 0.2622(5) 0.0624(17) Uani d . 1
N N7 0.6078(5) 0.1388(2) -0.1297(7) 0.091(3) Uani d . 1
N N8 0.7640(5) 0.1249(2) -0.1959(5) 0.081(2) Uani d . 1
N N9 0.7263(5) 0.20028(18) -0.0935(5) 0.0643(18) Uani d . 1
N N10 0.4665(3) 0.0697(2) 0.1992(5) 0.0626(18) Uani d . 1
N N11 0.5156(4) 0.14856(19) 0.2598(6) 0.0631(17) Uani d . 1
N N12 0.5426(4) 0.0871(2) 0.4099(5) 0.0603(16) Uani d . 1
N N13 0.7646(3) 0.14517(17) 0.3638(5) 0.0454(13) Uani d . 1
N N14 0.7637(3) 0.02239(16) -0.0259(4) 0.0376(12) Uani d . 1
C C1 0.9801(5) 0.1285(4) 0.4099(7) 0.101(4) Uani d . 1
H H1A 0.9527 0.1004 0.3880 0.151 Uiso calc R 1
H H1B 0.9446 0.1449 0.4640 0.151 Uiso calc R 1
H H1C 1.0344 0.1222 0.4470 0.151 Uiso calc R 1
C C2 1.0456(4) 0.0655(2) 0.0564(6) 0.0548(18) Uani d . 1
H H2A 0.9861 0.0614 0.0370 0.082 Uiso calc R 1
H H2B 1.0698 0.0369 0.0810 0.082 Uiso calc R 1
H H2C 1.0752 0.0765 -0.0118 0.082 Uiso calc R 1
C C3 1.0453(5) 0.1839(3) 0.0046(7) 0.072(2) Uani d . 1
H H3A 1.0869 0.1598 0.0082 0.107 Uiso calc R 1
H H3B 1.0719 0.2121 0.0270 0.107 Uiso calc R 1
H H3C 1.0227 0.1863 -0.0745 0.107 Uiso calc R 1
C C4 1.1419(4) 0.1073(3) 0.1885(7) 0.065(2) Uani d . 1
H H4A 1.1422 0.1294 0.2512 0.098 Uiso calc R 1
H H4B 1.1734 0.1190 0.1229 0.098 Uiso calc R 1
H H4C 1.1680 0.0796 0.2161 0.098 Uiso calc R 1
C C5 1.0340(6) 0.1992(4) 0.3275(10) 0.122(4) Uani d . 1
H H5A 1.0400 0.2148 0.2535 0.183 Uiso calc R 1
H H5B 1.0895 0.1945 0.3629 0.183 Uiso calc R 1
H H5C 0.9997 0.2173 0.3795 0.183 Uiso calc R 1
C C6 0.7278(10) 0.1079(5) -0.3074(8) 0.170(7) Uani d . 1
H H6A 0.6667 0.1112 -0.3069 0.255 Uiso calc R 1
H H6B 0.7422 0.0763 -0.3163 0.255 Uiso calc R 1
H H6C 0.7507 0.1249 -0.3720 0.255 Uiso calc R 1
C C7 0.9100(5) 0.2080(3) 0.0883(9) 0.082(3) Uani d . 1
H H7A 0.8670 0.1988 0.1432 0.123 Uiso calc R 1
H H7B 0.8846 0.2114 0.0111 0.123 Uiso calc R 1
H H7C 0.9342 0.2366 0.1132 0.123 Uiso calc R 1
C C8 0.3773(5) 0.0796(4) 0.2200(10) 0.144(6) Uani d . 1
H H8A 0.3728 0.1080 0.2618 0.216 Uiso calc R 1
H H8B 0.3529 0.0557 0.2664 0.216 Uiso calc R 1
H H8C 0.3471 0.0818 0.1457 0.216 Uiso calc R 1
C C9 0.6478(6) -0.0669(4) 0.2665(10) 0.104(3) Uani d . 1
H H9A 0.6414 -0.0552 0.3452 0.155 Uiso calc R 1
H H9B 0.6282 -0.0979 0.2636 0.155 Uiso calc R 1
H H9C 0.6145 -0.0488 0.2122 0.155 Uiso calc R 1
C C10 0.7551(8) 0.2262(3) -0.1959(8) 0.112(4) Uani d . 1
H H10A 0.7741 0.2055 -0.2558 0.168 Uiso calc R 1
H H10B 0.8015 0.2458 -0.1725 0.168 Uiso calc R 1
H H10C 0.7086 0.2442 -0.2265 0.168 Uiso calc R 1
C C11 0.4713(6) 0.0980(5) 0.4814(8) 0.131(5) Uani d . 1
H H11A 0.4399 0.1227 0.4460 0.196 Uiso calc R 1
H H11B 0.4912 0.1068 0.5587 0.196 Uiso calc R 1
H H11C 0.4348 0.0719 0.4876 0.196 Uiso calc R 1
C C12 0.5528(8) 0.1728(4) -0.1864(12) 0.160(6) Uani d . 1
H H12A 0.5838 0.2009 -0.1940 0.239 Uiso calc R 1
H H12B 0.5032 0.1778 -0.1391 0.239 Uiso calc R 1
H H12C 0.5354 0.1622 -0.2634 0.239 Uiso calc R 1
C C13 0.4851(8) 0.1680(4) 0.1525(10) 0.140(5) Uani d . 1
H H13A 0.4653 0.1443 0.1005 0.210 Uiso calc R 1
H H13B 0.5305 0.1845 0.1156 0.210 Uiso calc R 1
H H13C 0.4387 0.1885 0.1688 0.210 Uiso calc R 1
C C14 0.8032(5) -0.0008(3) 0.5217(6) 0.068(2) Uani d . 1
H H14A 0.8055 0.0279 0.4814 0.102 Uiso calc R 1
H H14B 0.8584 -0.0077 0.5554 0.102 Uiso calc R 1
H H14C 0.7617 0.0008 0.5833 0.102 Uiso calc R 1
C C15 0.7738(5) -0.0808(2) 0.4921(6) 0.066(2) Uani d . 1
H H15A 0.7577 -0.1025 0.4322 0.099 Uiso calc R 1
H H15B 0.7317 -0.0807 0.5530 0.099 Uiso calc R 1
H H15C 0.8284 -0.0891 0.5255 0.099 Uiso calc R 1
C C16 0.6951(6) 0.2277(2) 0.0057(6) 0.069(2) Uani d . 1
H H16A 0.6776 0.2079 0.0684 0.103 Uiso calc R 1
H H16B 0.6472 0.2458 -0.0204 0.103 Uiso calc R 1
H H16C 0.7400 0.2474 0.0339 0.103 Uiso calc R 1
C C17 0.8541(7) 0.1225(3) -0.1835(8) 0.100(3) Uani d . 1
H H17A 0.8712 0.1346 -0.1079 0.151 Uiso calc R 1
H H17B 0.8802 0.1400 -0.2450 0.151 Uiso calc R 1
H H17C 0.8720 0.0913 -0.1891 0.151 Uiso calc R 1
C C18 0.5672(6) 0.0961(3) -0.1161(10) 0.107(4) Uani d . 1
H H18A 0.6065 0.0751 -0.0796 0.160 Uiso calc R 1
H H18B 0.5497 0.0847 -0.1922 0.160 Uiso calc R 1
H H18C 0.5179 0.0996 -0.0672 0.160 Uiso calc R 1
C C19 0.5932(5) 0.0498(3) 0.4575(7) 0.074(2) Uani d . 1
H H19A 0.6407 0.0440 0.4067 0.111 Uiso calc R 1
H H19B 0.5583 0.0229 0.4623 0.111 Uiso calc R 1
H H19C 0.6141 0.0577 0.5350 0.111 Uiso calc R 1
C C20 0.5465(6) 0.1826(3) 0.3437(12) 0.140(6) Uani d . 1
H H20A 0.5670 0.1678 0.4142 0.210 Uiso calc R 1
H H20B 0.5007 0.2029 0.3631 0.210 Uiso calc R 1
H H20C 0.5923 0.1996 0.3091 0.210 Uiso calc R 1
C C21 0.4794(5) 0.0279(3) 0.1376(8) 0.079(3) Uani d . 1
H H21A 0.5396 0.0231 0.1266 0.118 Uiso calc R 1
H H21B 0.4509 0.0292 0.0619 0.118 Uiso calc R 1
H H21C 0.4564 0.0032 0.1827 0.118 Uiso calc R 1
C C22 0.7468(7) -0.0825(3) 0.1202(8) 0.105(4) Uani d . 1
H H22A 0.8064 -0.0812 0.1007 0.158 Uiso calc R 1
H H22B 0.7143 -0.0646 0.0645 0.158 Uiso calc R 1
H H22C 0.7275 -0.1135 0.1171 0.158 Uiso calc R 1
C C23 0.9172(7) -0.0953(3) 0.2798(9) 0.113(4) Uani d . 1
H H23A 0.8661 -0.1130 0.2890 0.169 Uiso calc R 1
H H23B 0.9526 -0.0982 0.3495 0.169 Uiso calc R 1
H H23C 0.9480 -0.1061 0.2125 0.169 Uiso calc R 1
C C24 0.9634(5) -0.0158(3) 0.2480(8) 0.076(2) Uani d . 1
H H24A 0.9407 0.0143 0.2373 0.114 Uiso calc R 1
H H24B 0.9960 -0.0241 0.1800 0.114 Uiso calc R 1
H H24C 0.9998 -0.0164 0.3171 0.114 Uiso calc R 1
W W1 0.283016(14) 0.227680(7) 0.528018(18) 0.02567(7) Uani d . 1
Ag Ag1 0.28194(4) 0.264566(17) 0.28785(4) 0.04883(14) Uani d . 1
S S1 0.28226(11) 0.30025(5) 0.48562(13) 0.0427(4) Uani d . 1
S S2 0.28502(11) 0.18418(5) 0.37165(12) 0.0391(4) Uani d . 1
S S3 0.16900(10) 0.21196(6) 0.62861(13) 0.0434(4) Uani d . 1
S S4 0.39682(10) 0.21320(6) 0.63391(13) 0.0458(4) Uani d . 1

loop_
_atom_site_aniso_label
_atom_site_aniso_U_11
_atom_site_aniso_U_22
_atom_site_aniso_U_33
_atom_site_aniso_U_12
_atom_site_aniso_U_13
_atom_site_aniso_U_23
Y1 0.0208(3) 0.0182(2) 0.0293(3) 0.0000(2) 0.0008(2) 0.0008(2)
P1 0.0625(11) 0.0335(8) 0.0348(9) 0.0083(8) -0.0171(8) 0.0021(7)
P2 0.0214(7) 0.0355(8) 0.0458(9) 0.0016(6) 0.0059(6) -0.0069(7)
P3 0.0229(7) 0.0428(9) 0.0358(8) -0.0074(6) -0.0004(6) -0.0078(7)
P4 0.0449(9) 0.0235(7) 0.0378(8) 0.0080(7) 0.0110(7) 0.0088(6)
O1 0.040(2) 0.0202(18) 0.042(2) 0.0036(17) -0.0010(17) 0.0057(17)
O2 0.0229(19) 0.035(2) 0.039(2) -0.0053(16) -0.0012(16) -0.0013(17)
O3 0.040(2) 0.034(2) 0.036(2) -0.0008(18) -0.0110(18) 0.0082(18)
O4 0.045(2) 0.026(2) 0.042(2) 0.0064(18) -0.0023(19) -0.0024(18)
O5 0.048(2) 0.028(2) 0.035(2) 0.0040(18) 0.0047(18) -0.0005(17)
O6 0.031(2) 0.033(2) 0.050(3) -0.0012(17) -0.0020(19) -0.0081(19)
O7 0.030(2) 0.037(2) 0.044(2) -0.0006(18) 0.0008(18) -0.0082(19)
O8 0.067(3) 0.071(3) 0.056(3) 0.005(3) -0.004(2) -0.041(3)
O9 0.149(6) 0.050(3) 0.049(3) 0.020(3) -0.019(3) -0.028(3)
O10 0.0194(19) 0.033(2) 0.049(2) 0.0011(16) 0.0035(16) -0.0067(18)
N1 0.045(3) 0.044(3) 0.080(4) -0.012(3) 0.013(3) 0.011(3)
N2 0.025(3) 0.058(3) 0.037(3) -0.001(2) -0.001(2) -0.011(2)
N3 0.041(3) 0.097(5) 0.050(4) 0.002(3) -0.010(3) -0.034(3)
N4 0.062(4) 0.038(3) 0.039(3) 0.007(3) 0.009(3) 0.012(2)
N5 0.082(4) 0.030(3) 0.057(4) -0.011(3) 0.018(3) -0.005(3)
N6 0.058(4) 0.055(4) 0.075(4) 0.026(3) 0.025(3) 0.029(3)
N7 0.094(6) 0.061(4) 0.115(6) 0.010(4) -0.068(5) 0.018(4)
N8 0.127(7) 0.068(4) 0.048(4) 0.033(4) 0.000(4) -0.007(3)
N9 0.119(6) 0.037(3) 0.038(3) 0.006(3) 0.002(3) 0.012(3)
N10 0.027(3) 0.081(4) 0.080(4) -0.004(3) 0.006(3) -0.045(4)
N11 0.048(4) 0.041(3) 0.100(5) 0.012(3) 0.013(3) -0.003(3)
N12 0.046(3) 0.087(5) 0.048(3) 0.014(3) 0.011(3) -0.010(3)
N13 0.055(3) 0.038(3) 0.043(3) 0.006(3) 0.001(3) -0.009(3)
N14 0.040(3) 0.031(3) 0.042(3) 0.006(2) -0.002(2) -0.006(2)
C1 0.066(6) 0.195(12) 0.040(5) 0.022(6) -0.013(4) -0.003(6)
C2 0.038(4) 0.071(5) 0.056(4) 0.000(3) 0.012(3) -0.019(4)
C3 0.070(5) 0.066(5) 0.080(6) -0.022(4) 0.020(4) 0.006(4)
C4 0.024(3) 0.104(6) 0.067(5) 0.006(4) -0.007(3) -0.016(4)
C5 0.091(7) 0.118(9) 0.157(11) -0.026(6) -0.025(7) -0.093(8)
C6 0.31(2) 0.169(13) 0.037(5) -0.011(13) 0.000(8) -0.049(7)
C7 0.073(6) 0.051(5) 0.124(8) 0.008(4) 0.019(5) 0.024(5)
C8 0.028(4) 0.221(13) 0.183(11) -0.013(6) 0.015(5) -0.156(11)
C9 0.069(6) 0.115(8) 0.127(9) -0.025(6) -0.005(6) -0.027(7)
C10 0.213(13) 0.063(6) 0.060(6) 0.018(7) 0.027(7) 0.033(5)
C11 0.095(8) 0.240(15) 0.059(6) 0.075(9) 0.027(5) -0.009(7)
C12 0.164(12) 0.129(10) 0.182(13) 0.066(9) -0.107(10) 0.007(9)
C13 0.195(13) 0.109(9) 0.119(9) 0.094(9) 0.057(9) 0.044(7)
C14 0.096(6) 0.068(5) 0.041(4) 0.006(5) -0.005(4) 0.002(4)
C15 0.094(6) 0.051(4) 0.054(4) 0.013(4) 0.027(4) 0.029(4)
C16 0.121(7) 0.033(4) 0.053(5) 0.010(4) 0.003(4) -0.001(3)
C17 0.112(8) 0.107(8) 0.085(7) 0.043(7) 0.043(6) 0.011(6)
C18 0.082(7) 0.081(7) 0.155(10) -0.008(5) -0.074(7) -0.001(7)
C19 0.061(5) 0.097(7) 0.063(5) 0.002(5) 0.000(4) 0.017(5)
C20 0.069(6) 0.070(6) 0.281(17) -0.003(5) 0.012(8) -0.098(9)
C21 0.041(4) 0.069(5) 0.127(8) -0.010(4) 0.016(4) -0.053(5)
C22 0.135(9) 0.086(7) 0.095(7) -0.047(6) 0.032(6) -0.040(6)
C23 0.143(9) 0.083(7) 0.115(8) 0.081(7) 0.070(7) 0.049(6)
C24 0.039(4) 0.079(6) 0.110(7) 0.004(4) -0.006(4) -0.014(5)
W1 0.03217(13) 0.02568(12) 0.01909(11) 0.00287(9) -0.00250(8) -0.00114(9)
Ag1 0.0780(4) 0.0470(3) 0.0214(2) 0.0006(3) -0.0012(2) 0.0028(2)
S1 0.0713(11) 0.0254(7) 0.0312(8) 0.0047(7) 0.0005(7) -0.0022(6)
S2 0.0597(10) 0.0293(7) 0.0283(7) -0.0007(7) -0.0002(7) -0.0057(6)
S3 0.0385(9) 0.0605(10) 0.0314(8) -0.0081(8) 0.0016(6) -0.0014(7)
S4 0.0395(9) 0.0649(11) 0.0328(8) 0.0174(8) -0.0084(7) -0.0053(8)

loop_
_atom_type_symbol
_atom_type_description
_atom_type_scat_dispersion_real
_atom_type_scat_dispersion_imag
_atom_type_scat_source
C C 0.0033 0.0016 'International Tables Vol C Tables 4.2.6.8 and 6.1.1.4'
Ag Ag -0.8971 1.1015 'International Tables Vol C Tables 4.2.6.8 and 6.1.1.4'
N N 0.0061 0.0033 'International Tables Vol C Tables 4.2.6.8 and 6.1.1.4'
O O 0.0106 0.0060 'International Tables Vol C Tables 4.2.6.8 and 6.1.1.4'
P P 0.1023 0.0942 'International Tables Vol C Tables 4.2.6.8 and 6.1.1.4'
S S 0.1246 0.1234 'International Tables Vol C Tables 4.2.6.8 and 6.1.1.4'
W W -0.8490 6.8722 'International Tables Vol C Tables 4.2.6.8 and 6.1.1.4'
Y Y -2.7962 3.5667 'International Tables Vol C Tables 4.2.6.8 and 6.1.1.4'
H H 0.0000 0.0000 'International Tables Vol C Tables 4.2.6.8 and 6.1.1.4'

loop_
_geom_angle_atom_site_label_1
_geom_angle_atom_site_label_2
_geom_angle_atom_site_label_3
_geom_angle_site_symmetry_1
_geom_angle_site_symmetry_3
_geom_angle
O3 Y1 O2 . . 92.57(14)
O3 Y1 O10 . . 88.97(14)
O2 Y1 O10 . . 157.01(13)
O3 Y1 O1 . . 157.99(14)
O2 Y1 O1 . . 93.76(14)
O10 Y1 O1 . . 93.32(14)
O3 Y1 O5 . . 128.53(13)
O2 Y1 O5 . . 80.13(14)
O10 Y1 O5 . . 81.00(14)
O1 Y1 O5 . . 73.37(13)
O3 Y1 O7 . . 80.11(14)
O2 Y1 O7 . . 75.36(13)
O10 Y1 O7 . . 127.40(13)
O1 Y1 O7 . . 81.14(13)
O5 Y1 O7 . . 143.13(13)
O3 Y1 O6 . . 79.26(14)
O2 Y1 O6 . . 127.21(13)
O10 Y1 O6 . . 75.60(13)
O1 Y1 O6 . . 80.13(13)
O5 Y1 O6 . . 143.31(13)
O7 Y1 O6 . . 51.85(13)
O3 Y1 O4 . . 76.59(14)
O2 Y1 O4 . . 77.82(13)
O10 Y1 O4 . . 80.25(13)
O1 Y1 O4 . . 125.37(13)
O5 Y1 O4 . . 52.00(12)
O7 Y1 O4 . . 143.34(13)
O6 Y1 O4 . . 145.91(13)
O3 Y1 N13 . . 102.53(15)
O2 Y1 N13 . . 76.64(15)
O10 Y1 N13 . . 80.63(15)
O1 Y1 N13 . . 99.44(15)
O5 Y1 N13 . . 26.10(13)
O7 Y1 N13 . . 151.97(14)
O6 Y1 N13 . . 156.14(14)
O4 Y1 N13 . . 25.94(13)
O3 Y1 N14 . . 76.44(14)
O2 Y1 N14 . . 101.15(14)
O10 Y1 N14 . . 101.51(14)
O1 Y1 N14 . . 81.66(14)
O5 Y1 N14 . . 155.02(13)
O7 Y1 N14 . . 25.90(12)
O6 Y1 N14 . . 26.11(13)
O4 Y1 N14 . . 152.93(13)
N13 Y1 N14 . . 177.56(15)
O3 P1 N9 . . 110.0(3)
O3 P1 N8 . . 110.8(3)
N9 P1 N8 . . 108.0(4)
O3 P1 N7 . . 109.9(3)
N9 P1 N7 . . 109.9(4)
N8 P1 N7 . . 108.3(4)
O10 P2 N10 . . 108.4(2)
O10 P2 N11 . . 118.8(3)
N10 P2 N11 . . 105.0(3)
O10 P2 N12 . . 108.6(3)
N10 P2 N12 . . 114.1(3)
N11 P2 N12 . . 102.1(3)
O2 P3 N3 . . 110.9(3)
O2 P3 N1 . . 111.3(3)
N3 P3 N1 . . 107.0(3)
O2 P3 N2 . . 108.7(2)
N3 P3 N2 . . 109.4(3)
N1 P3 N2 . . 109.5(3)
O1 P4 N6 . . 109.5(3)
O1 P4 N4 . . 108.3(2)
N6 P4 N4 . . 115.4(3)
O1 P4 N5 . . 116.6(3)
N6 P4 N5 . . 103.8(3)
N4 P4 N5 . . 103.4(3)
P4 O1 Y1 . . 162.6(2)
P3 O2 Y1 . . 168.3(2)
P1 O3 Y1 . . 167.3(3)
N13 O4 Y1 . . 95.0(3)
N13 O5 Y1 . . 96.2(3)
N14 O6 Y1 . . 95.5(3)
N14 O7 Y1 . . 95.8(3)
P2 O10 Y1 . . 159.5(2)
C3 N1 C7 . . 114.7(6)
C3 N1 P3 . . 125.0(5)
C7 N1 P3 . . 119.7(5)
C2 N2 C4 . . 114.6(5)
C2 N2 P3 . . 120.2(4)
C4 N2 P3 . . 122.1(5)
C1 N3 C5 . . 115.4(7)
C1 N3 P3 . . 119.2(6)
C5 N3 P3 . . 124.5(7)
C14 N4 C15 . . 113.9(6)
C14 N4 P4 . . 119.7(5)
C15 N4 P4 . . 120.4(4)
C22 N5 C9 . . 110.7(7)
C22 N5 P4 . . 124.2(5)
C9 N5 P4 . . 120.8(5)
C24 N6 C23 . . 117.1(7)
C24 N6 P4 . . 120.3(5)
C23 N6 P4 . . 119.5(5)
C18 N7 C12 . . 113.1(8)
C18 N7 P1 . . 123.0(5)
C12 N7 P1 . . 123.7(7)
C17 N8 C6 . . 116.1(9)
C17 N8 P1 . . 121.1(6)
C6 N8 P1 . . 122.7(8)
C10 N9 C16 . . 115.4(6)
C10 N9 P1 . . 123.9(5)
C16 N9 P1 . . 119.0(5)
C21 N10 C8 . . 113.3(6)
C21 N10 P2 . . 123.1(5)
C8 N10 P2 . . 121.6(5)
C13 N11 C20 . . 112.7(8)
C13 N11 P2 . . 121.3(6)
C20 N11 P2 . . 123.1(7)
C11 N12 C19 . . 112.7(7)
C11 N12 P2 . . 121.7(6)
C19 N12 P2 . . 119.0(5)
O9 N13 O4 . . 122.1(5)
O9 N13 O5 . . 121.2(5)
O4 N13 O5 . . 116.7(5)
O8 N14 O7 . . 121.3(5)
O8 N14 O6 . . 122.5(5)
O7 N14 O6 . . 116.2(4)
S4 W1 S3 . . 109.87(6)
S4 W1 S2 . . 108.14(6)
S3 W1 S2 . . 108.73(6)
S4 W1 S1 . . 108.29(7)
S3 W1 S1 . . 108.65(7)
S2 W1 S1 . . 113.14(6)
Ag1 W1 Ag1 . 4_566 153.833(10)
S1 Ag1 S2 . . 93.22(5)
S1 Ag1 S3 . 4_565 120.54(6)
S2 Ag1 S3 . 4_565 120.92(6)
S1 Ag1 S4 . 4_565 120.49(6)
S2 Ag1 S4 . 4_565 118.21(6)
S3 Ag1 S4 4_565 4_565 86.43(5)
S1 Ag1 W1 . . 46.82(4)
S2 Ag1 W1 . . 46.40(3)
S3 Ag1 W1 4_565 . 137.51(4)
S4 Ag1 W1 4_565 . 136.04(4)
S1 Ag1 W1 . 4_565 150.48(4)
S2 Ag1 W1 . 4_565 116.29(4)
S3 Ag1 W1 4_565 4_565 45.70(4)
S4 Ag1 W1 4_565 4_565 45.54(4)
W1 Ag1 W1 . 4_565 162.684(19)
W1 S1 Ag1 . . 77.59(5)
W1 S2 Ag1 . . 76.04(5)
W1 S3 Ag1 . 4_566 75.71(5)
W1 S4 Ag1 . 4_566 75.68(5)

loop_
_geom_bond_atom_site_label_1
_geom_bond_atom_site_label_2
_geom_bond_site_symmetry_2
_geom_bond_distance
Y1 O3 . 2.233(4)
Y1 O2 . 2.238(3)
Y1 O10 . 2.243(3)
Y1 O1 . 2.259(3)
Y1 O5 . 2.441(4)
Y1 O7 . 2.466(4)
Y1 O6 . 2.468(4)
Y1 O4 . 2.471(4)
P1 O3 . 1.483(4)
P1 N9 . 1.600(6)
P1 N8 . 1.610(7)
P1 N7 . 1.627(7)
P2 O10 . 1.495(4)
P2 N10 . 1.605(5)
P2 N11 . 1.619(6)
P2 N12 . 1.642(6)
P3 O2 . 1.497(4)
P3 N3 . 1.622(5)
P3 N1 . 1.628(6)
P3 N2 . 1.631(5)
P4 O1 . 1.485(4)
P4 N6 . 1.628(6)
P4 N4 . 1.646(5)
P4 N5 . 1.647(6)
O4 N13 . 1.260(6)
O5 N13 . 1.270(6)
O6 N14 . 1.275(6)
O7 N14 . 1.266(6)
O8 N14 . 1.221(6)
O9 N13 . 1.222(6)
N1 C3 . 1.460(8)
N1 C7 . 1.462(9)
N2 C2 . 1.460(8)
N2 C4 . 1.466(7)
N3 C1 . 1.432(11)
N3 C5 . 1.472(10)
N4 C14 . 1.443(9)
N4 C15 . 1.470(8)
N5 C22 . 1.421(10)
N5 C9 . 1.438(10)
N6 C24 . 1.449(9)
N6 C23 . 1.477(9)
N7 C18 . 1.428(11)
N7 C12 . 1.476(10)
N8 C17 . 1.429(11)
N8 C6 . 1.479(11)
N9 C10 . 1.477(9)
N9 C16 . 1.486(9)
N10 C21 . 1.442(8)
N10 C8 . 1.462(9)
N11 C13 . 1.432(12)
N11 C20 . 1.472(11)
N12 C11 . 1.436(9)
N12 C19 . 1.466(9)
W1 S4 . 2.1943(16)
W1 S3 . 2.2000(16)
W1 S2 . 2.2050(14)
W1 S1 . 2.2063(15)
W1 Ag1 . 2.9549(7)
W1 Ag1 4_566 2.9791(7)
Ag1 S1 . 2.4960(16)
Ag1 S2 . 2.5698(16)
Ag1 S3 4_565 2.6236(17)
Ag1 S4 4_565 2.6293(18)
